data_7040156
loop_
_publ_author_name
'Cho, Yae In'
'Ward, Meredith L.'
'Rose, Michael J.'

_publ_section_title
;
 Substituent effects of N4 Schiff base ligands on the formation of
 fluoride-bridged dicobalt(ii) complexes via B-F abstraction: structures
 and magnetism.
;
_journal_issue 34
_journal_name_full 'Dalton transactions (Cambridge, England : 2003)'
_journal_page_first 13466
_journal_page_last 13476
_journal_paper_doi 10.1039/c6dt02104b
_journal_volume 45
_journal_year 2016
_chemical_formula_sum 'C51 H59 B4 Co2 F16 N15 O'
_chemical_formula_weight 1363.23
_space_group_crystal_system monoclinic
_space_group_IT_number 8
_space_group_name_Hall 'I -2y'
_space_group_name_H-M_alt 'I 1 m 1'
_symmetry_space_group_name_Hall 'I -2y'
_symmetry_space_group_name_H-M 'I 1 m 1'
_atom_sites_solution_hydrogens mixed
_audit_creation_method SHELXL-2014/7
_audit_update_record
;
2016-07-25 deposited with the CCDC.
2016-08-01 downloaded from the CCDC.
;
_cell_angle_alpha 90
_cell_angle_beta 98.845(6)
_cell_angle_gamma 90
_cell_formula_units_Z 2
_cell_length_a 10.700(2)
_cell_length_b 16.893(4)
_cell_length_c 17.361(4)
_cell_measurement_reflns_used 865
_cell_measurement_temperature 100(2)
_cell_measurement_theta_max 29.2734
_cell_measurement_theta_min 2.4341
_cell_volume 3100.8(12)
_computing_structure_refinement 'SHELXL-2014/7 (Sheldrick, 2014)'
_diffrn_ambient_temperature 100(2)
_diffrn_measured_fraction_theta_full 0.998
_diffrn_measured_fraction_theta_max 0.994
_diffrn_measurement_device_type 'Rigaku AFC-12 with Saturn 724+ CCD'
_diffrn_radiation_type MoK\a
_diffrn_radiation_wavelength 0.71073
_diffrn_reflns_av_R_equivalents 0.0655
_diffrn_reflns_av_unetI/netI 0.0783
_diffrn_reflns_Laue_measured_fraction_full 0.998
_diffrn_reflns_Laue_measured_fraction_max 0.994
_diffrn_reflns_limit_h_max 13
_diffrn_reflns_limit_h_min -13
_diffrn_reflns_limit_k_max 21
_diffrn_reflns_limit_k_min -21
_diffrn_reflns_limit_l_max 22
_diffrn_reflns_limit_l_min -21
_diffrn_reflns_number 23211
_diffrn_reflns_point_group_measured_fraction_full 0.970
_diffrn_reflns_point_group_measured_fraction_max 0.951
_diffrn_reflns_theta_full 25.242
_diffrn_reflns_theta_max 27.483
_diffrn_reflns_theta_min 3.066
_diffrn_source 'sealed fine focus tube'
_exptl_absorpt_coefficient_mu 0.633
_exptl_crystal_colour red
_exptl_crystal_density_diffrn 1.460
_exptl_crystal_description needle
_exptl_crystal_F_000 1392
_exptl_crystal_size_max 0.19
_exptl_crystal_size_mid 0.16
_exptl_crystal_size_min 0.14
_refine_diff_density_max 0.776
_refine_diff_density_min -0.461
_refine_diff_density_rms 0.076
_refine_ls_abs_structure_details
;
 Flack x determined using 2143 quotients [(I+)-(I-)]/[(I+)+(I-)]
 (Parsons, Flack and Wagner, Acta Cryst. B69 (2013) 249-259).
;
_refine_ls_abs_structure_Flack 0.016(10)
_refine_ls_extinction_method none
_refine_ls_goodness_of_fit_ref 1.046
_refine_ls_hydrogen_treatment constr
_refine_ls_matrix_type full
_refine_ls_number_parameters 487
_refine_ls_number_reflns 7005
_refine_ls_number_restraints 471
_refine_ls_restrained_S_all 1.033
_refine_ls_R_factor_all 0.0738
_refine_ls_R_factor_gt 0.0550
_refine_ls_shift/su_max 0.000
_refine_ls_shift/su_mean 0.000
_refine_ls_structure_factor_coef Fsqd
_refine_ls_weighting_details 'w=1/[\s^2^(Fo^2^)+(0.0340P)^2^+7.4434P] where P=(Fo^2^+2Fc^2^)/3'
_refine_ls_weighting_scheme calc
_refine_ls_wR_factor_gt 0.1101
_refine_ls_wR_factor_ref 0.1203
_reflns_Friedel_coverage 0.912
_reflns_Friedel_fraction_full 0.943
_reflns_Friedel_fraction_max 0.909
_reflns_number_gt 5720
_reflns_number_total 7005
_reflns_threshold_expression 'I > 2\s(I)'
_cod_data_source_file c6dt02104b2.cif
_cod_data_source_block 3
_cod_depositor_comments 'Adding full bibliography for 7040154--7040158.cif.'
_cod_original_cell_volume 3100.8(11)
_cod_database_code 7040156
_shelx_shelxl_version_number 2014/7
_shelx_space_group_comment
;
The symmetry employed for this shelxl refinement is uniquely defined
by the following loop, which should always be used as a source of
symmetry information in preference to the above space-group names.
They are only intended as comments.
;

loop_
_space_group_symop_operation_xyz
'x, y, z'
'x, -y, z'
'x+1/2, y+1/2, z+1/2'
'x+1/2, -y+1/2, z+1/2'

loop_
_atom_site_label
_atom_site_type_symbol
_atom_site_fract_x
_atom_site_fract_y
_atom_site_fract_z
_atom_site_U_iso_or_equiv
_atom_site_adp_type
_atom_site_occupancy
_atom_site_site_symmetry_order
_atom_site_calc_flag
_atom_site_refinement_flags_posn
_atom_site_refinement_flags_adp
_atom_site_refinement_flags_occupancy
_atom_site_disorder_assembly
_atom_site_disorder_group
C100 C 0.7898(6) 0.3287(4) 0.0776(4) 0.0307(14) Uani 1 1 d . U . . .
H100 H 0.7262 0.3453 0.1067 0.037 Uiso 1 1 calc R U . . .
C101 C 0.8014(6) 0.3684(4) 0.0089(4) 0.0372(16) Uani 1 1 d . U . . .
H101 H 0.7466 0.4112 -0.0083 0.045 Uiso 1 1 calc R U . . .
C102 C 0.8938(6) 0.3448(4) -0.0343(4) 0.0370(16) Uani 1 1 d . U . . .
H102 H 0.9032 0.3711 -0.0815 0.044 Uiso 1 1 calc R U . . .
C103 C 0.9731(6) 0.2814(4) -0.0069(4) 0.0306(14) Uani 1 1 d . U . . .
H103 H 1.0374 0.2638 -0.0350 0.037 Uiso 1 1 calc R U . . .
C104 C 0.9552(5) 0.2451(3) 0.0624(3) 0.0230(12) Uani 1 1 d . U . . .
C105 C 1.0344(5) 0.1779(3) 0.0955(3) 0.0224(12) Uani 1 1 d . U . . .
H105 H 1.1028 0.1601 0.0710 0.027 Uiso 1 1 calc R U . . .
C106 C 1.0924(5) 0.0761(3) 0.1875(4) 0.0244(13) Uani 1 1 d . U . . .
H10A H 1.1011 0.0739 0.2451 0.029 Uiso 1 1 calc R U . . .
H10B H 1.1777 0.0826 0.1729 0.029 Uiso 1 1 calc R U . . .
C107 C 1.0314(7) 0.0000 0.1520(5) 0.0198(16) Uani 1 2 d S TU P . .
H10C H 1.0354 0.0000 0.0954 0.024 Uiso 1 2 calc R U P . .
H10D H 0.9410 0.0000 0.1583 0.024 Uiso 1 2 calc R U P . .
C120 C 1.0373(5) 0.2510(4) 0.3535(3) 0.0232(12) Uani 1 1 d . U . . .
C121 C 1.1167(6) 0.2950(4) 0.4075(4) 0.0341(15) Uani 1 1 d . U . . .
H121 H 1.1272 0.2816 0.4613 0.041 Uiso 1 1 calc R U . . .
C122 C 1.1803(7) 0.3584(5) 0.3826(4) 0.0443(18) Uani 1 1 d . U . . .
H122 H 1.2366 0.3889 0.4185 0.053 Uiso 1 1 calc R U . . .
C123 C 1.1606(6) 0.3769(4) 0.3041(4) 0.0379(16) Uani 1 1 d . U . . .
H123 H 1.2043 0.4199 0.2852 0.045 Uiso 1 1 calc R U . . .
C124 C 1.0764(6) 0.3321(4) 0.2532(4) 0.0318(15) Uani 1 1 d . U . . .
H124 H 1.0619 0.3458 0.1996 0.038 Uiso 1 1 calc R U . . .
C125 C 0.9688(5) 0.1820(3) 0.3755(4) 0.0244(13) Uani 1 1 d . U . . .
H125 H 0.9802 0.1650 0.4283 0.029 Uiso 1 1 calc R U . . .
C126 C 0.8278(6) 0.0753(3) 0.3498(4) 0.0240(12) Uani 1 1 d . U . . .
H12A H 0.7400 0.0730 0.3218 0.029 Uiso 1 1 calc R U . . .
H12B H 0.8244 0.0798 0.4063 0.029 Uiso 1 1 calc R U . . .
C140 C 0.7337(6) 0.3291(4) 0.3033(4) 0.0326(15) Uani 1 1 d . U . . .
H140 H 0.8157 0.3506 0.3190 0.039 Uiso 1 1 calc R U . . .
C141 C 0.6316(6) 0.3627(4) 0.3332(4) 0.0402(17) Uani 1 1 d . U . . .
H141 H 0.6440 0.4064 0.3679 0.048 Uiso 1 1 calc R U . . .
C142 C 0.5124(7) 0.3309(4) 0.3112(4) 0.0369(16) Uani 1 1 d . U . . .
H142 H 0.4415 0.3520 0.3311 0.044 Uiso 1 1 calc R U . . .
C143 C 0.4978(6) 0.2674(4) 0.2594(4) 0.0306(14) Uani 1 1 d . U . . .
H143 H 0.4166 0.2450 0.2431 0.037 Uiso 1 1 calc R U . . .
C145 C 0.6029(5) 0.2374(3) 0.2320(3) 0.0228(12) Uani 1 1 d . U . . .
C146 C 0.5954(5) 0.1720(3) 0.1770(3) 0.0214(12) Uani 1 1 d . U . . .
H146 H 0.5155 0.1507 0.1554 0.026 Uiso 1 1 calc R U . . .
C147 C 0.6852(5) 0.0757(3) 0.1026(3) 0.0211(12) Uani 1 1 d . U . . .
H14A H 0.7595 0.0737 0.0750 0.025 Uiso 1 1 calc R U . . .
H14B H 0.6081 0.0815 0.0635 0.025 Uiso 1 1 calc R U . . .
C150 C 0.6777(7) 0.0000 0.1501(5) 0.0198(16) Uani 1 2 d S TU P . .
H15A H 0.5972 0.0000 0.1715 0.024 Uiso 1 2 calc R U P . .
H15B H 0.7477 0.0000 0.1945 0.024 Uiso 1 2 calc R U P . .
C160 C 0.8988(7) 0.0000 0.3338(5) 0.0197(16) Uani 1 2 d S TU P . .
H16A H 0.9828 0.0000 0.3669 0.024 Uiso 1 2 calc R U P . .
H16B H 0.9123 0.0000 0.2786 0.024 Uiso 1 2 calc R U P . .
N1 N 0.8643(4) 0.2679(3) 0.1046(3) 0.0200(10) Uani 1 1 d . U . . .
N2 N 1.0102(4) 0.1439(3) 0.1574(3) 0.0203(10) Uani 1 1 d . U . . .
N5 N 1.0151(4) 0.2704(3) 0.2770(3) 0.0228(11) Uani 1 1 d . U . . .
N6 N 0.8930(4) 0.1442(3) 0.3235(3) 0.0207(10) Uani 1 1 d . U . . .
N7 N 0.7209(4) 0.2681(3) 0.2535(3) 0.0203(10) Uani 1 1 d . U . . .
N8 N 0.6968(4) 0.1431(3) 0.1577(3) 0.0194(10) Uani 1 1 d . U . . .
N20 N 0.0495(9) 0.0000 0.5228(6) 0.052(2) Uani 1 2 d S TU P . .
C200 C 0.0182(10) 0.0000 0.5816(7) 0.043(2) Uani 1 2 d S TU P . .
C201 C -0.0254(17) 0.0000 0.6570(8) 0.089(5) Uani 1 2 d S TU P . .
H20A H 0.0234 -0.0370 0.6913 0.133 Uiso 0.5 1 d R U P . .
H20B H -0.1130 -0.0150 0.6501 0.133 Uiso 0.5 1 d R U P . .
H20C H -0.0160 0.0521 0.6794 0.133 Uiso 0.5 1 d R U P . .
N21 N 0.4010(12) 0.0000 0.8972(7) 0.073(3) Uani 1 2 d DS TU P . .
C202 C 0.3720(10) 0.0000 0.9565(6) 0.048(3) Uani 1 2 d DS TU P . .
C203 C 0.3269(12) 0.0000 1.0308(6) 0.066(4) Uani 1 2 d DS TU P . .
H20D H 0.2487 0.0288 1.0263 0.099 Uiso 0.5 1 d R U P . .
H20E H 0.3885 0.0248 1.0693 0.099 Uiso 0.5 1 d R U P . .
H20F H 0.3134 -0.0535 1.0462 0.099 Uiso 0.5 1 d R U P . .
F1 F 0.4644(4) 0.2910(3) 0.0621(2) 0.0524(12) Uani 1 1 d . U . . .
F2 F 0.3193(5) 0.2009(4) 0.0809(5) 0.127(3) Uani 1 1 d . U . . .
F3 F 0.2785(7) 0.3211(6) 0.1042(5) 0.129(3) Uani 1 1 d . U . . .
F4 F 0.2744(4) 0.2859(4) -0.0186(3) 0.0825(19) Uani 1 1 d . U . . .
B1 B 0.3369(7) 0.2744(5) 0.0553(5) 0.0397(19) Uani 1 1 d . U . . .
F5 F 0.3197(5) 0.0000 0.3332(3) 0.0398(13) Uani 1 2 d S TU P . .
F6 F 0.3865(6) 0.0000 0.2136(4) 0.074(2) Uani 1 2 d S TU P . .
F7 F 0.4981(6) 0.0647(4) 0.3119(4) 0.105(2) Uani 1 1 d . U . . .
B2 B 0.4215(9) 0.0000 0.2912(6) 0.025(2) Uani 1 2 d S TU P . .
F8 F 0.4026(12) 0.498(2) 0.3582(5) 0.026(5) Uani 0.35 1 d D U P A -1
F9 F 0.5271(15) 0.5564(9) 0.4616(14) 0.038(5) Uani 0.35 1 d D U P A -1
F10 F 0.3332(8) 0.5085(16) 0.4762(5) 0.026(3) Uani 0.35 1 d D U P A -1
F11 F 0.4919(16) 0.4227(9) 0.4618(15) 0.032(5) Uani 0.35 1 d D U P A -1
B3 B 0.4386(9) 0.4964(12) 0.4391(6) 0.023(3) Uani 0.35 1 d D U P A -1
F8A F 0.402(3) 0.499(3) 0.3621(11) 0.031(12) Uani 0.15 1 d D U P B -2
F9A F 0.436(3) 0.5820(19) 0.467(2) 0.030(7) Uani 0.15 1 d D U P B -2
F10A F 0.394(3) 0.448(2) 0.4837(16) 0.040(6) Uani 0.15 1 d D U P B -2
F11A F 0.5777(17) 0.4867(14) 0.4545(12) 0.026(3) Uani 0.15 1 d D U P B -2
B3A B 0.4491(18) 0.5049(19) 0.4412(13) 0.024(6) Uani 0.15 1 d D U P B -2
N1D N 0.5432(11) 0.0000 0.6359(6) 0.066(3) Uani 1 2 d DS TU P . .
C2D C 0.5908(10) 0.0000 0.5824(6) 0.046(3) Uani 1 2 d DS TU P . .
C3D C 0.6514(13) 0.0000 0.5134(7) 0.067(4) Uani 1 2 d DS TU P . .
H3D1 H 0.7088 -0.0454 0.5151 0.101 Uiso 0.5 1 d R U P . .
H3D2 H 0.6994 0.0491 0.5114 0.101 Uiso 0.5 1 d R U P . .
H3D3 H 0.5868 0.0000 0.4669 0.101 Uiso 1 2 d R U P . .
Co1 Co 0.86692(6) 0.20133(4) 0.21056(5) 0.01919(17) Uani 1 1 d . U . . .
O1W O 0.3195(10) 0.0000 0.7210(6) 0.093(3) Uani 1 2 d S T P . .

loop_
_atom_site_aniso_label
_atom_site_aniso_U_11
_atom_site_aniso_U_22
_atom_site_aniso_U_33
_atom_site_aniso_U_23
_atom_site_aniso_U_13
_atom_site_aniso_U_12
C100 0.029(3) 0.026(3) 0.036(4) 0.004(3) 0.000(3) 0.002(3)
C101 0.036(3) 0.036(4) 0.038(4) 0.010(3) 0.000(3) -0.001(3)
C102 0.039(4) 0.033(4) 0.037(4) 0.015(3) 0.000(3) -0.008(3)
C103 0.030(3) 0.030(4) 0.032(4) 0.004(3) 0.007(3) -0.005(3)
C104 0.027(3) 0.020(3) 0.022(3) -0.002(2) 0.004(2) -0.004(2)
C105 0.022(3) 0.020(3) 0.026(3) -0.003(2) 0.004(2) 0.000(2)
C106 0.021(3) 0.020(3) 0.032(3) -0.001(2) 0.004(2) 0.001(2)
C107 0.019(4) 0.020(4) 0.020(4) 0.000 0.001(3) 0.000
C120 0.021(3) 0.025(3) 0.023(3) -0.008(2) 0.001(2) -0.001(2)
C121 0.035(3) 0.034(4) 0.032(3) -0.005(3) 0.002(3) -0.003(3)
C122 0.036(4) 0.048(4) 0.047(4) -0.013(4) 0.001(3) -0.014(3)
C123 0.032(3) 0.033(4) 0.049(4) -0.006(3) 0.007(3) -0.014(3)
C124 0.029(3) 0.029(3) 0.037(4) 0.000(3) 0.005(3) -0.008(3)
C125 0.025(3) 0.021(3) 0.026(3) -0.005(2) 0.003(2) 0.002(2)
C126 0.027(3) 0.023(3) 0.022(3) -0.002(2) 0.005(2) 0.000(2)
C140 0.030(3) 0.027(3) 0.041(4) -0.017(3) 0.006(3) 0.001(3)
C141 0.041(4) 0.040(4) 0.041(4) -0.022(3) 0.010(3) 0.004(3)
C142 0.040(4) 0.038(4) 0.035(4) -0.012(3) 0.014(3) 0.008(3)
C143 0.024(3) 0.031(3) 0.038(4) -0.007(3) 0.007(3) 0.004(3)
C145 0.025(3) 0.018(3) 0.026(3) -0.001(2) 0.006(2) 0.003(2)
C146 0.025(3) 0.016(3) 0.024(3) 0.002(2) 0.005(2) 0.002(2)
C147 0.024(3) 0.014(3) 0.024(3) 0.000(2) 0.003(2) 0.001(2)
C150 0.022(4) 0.018(4) 0.021(4) 0.000 0.008(3) 0.000
C160 0.021(4) 0.020(4) 0.018(4) 0.000 0.002(3) 0.000
N1 0.023(2) 0.017(2) 0.020(3) 0.0010(19) 0.0030(19) -0.0029(19)
N2 0.022(2) 0.020(2) 0.019(2) 0.000(2) 0.0011(19) -0.001(2)
N5 0.020(2) 0.020(2) 0.028(3) -0.004(2) 0.003(2) -0.005(2)
N6 0.025(2) 0.019(2) 0.019(3) -0.002(2) 0.0074(19) -0.001(2)
N7 0.020(2) 0.017(2) 0.024(3) -0.007(2) 0.0056(19) 0.0060(19)
N8 0.022(2) 0.017(2) 0.019(2) -0.0003(19) 0.0049(19) -0.0042(19)
N20 0.052(5) 0.058(6) 0.047(6) 0.000 0.004(5) 0.000
C200 0.047(6) 0.042(6) 0.039(6) 0.000 0.002(5) 0.000
C201 0.129(13) 0.093(11) 0.044(8) 0.000 0.013(8) 0.000
N21 0.092(8) 0.066(7) 0.069(8) 0.000 0.041(6) 0.000
C202 0.045(6) 0.053(7) 0.043(6) 0.000 -0.003(5) 0.000
C203 0.054(7) 0.093(10) 0.053(8) 0.000 0.017(6) 0.000
F1 0.034(2) 0.079(3) 0.042(2) 0.019(2) 0.0011(18) -0.015(2)
F2 0.044(3) 0.107(5) 0.215(8) 0.103(6) -0.028(4) -0.025(3)
F3 0.087(5) 0.184(8) 0.113(6) -0.046(6) 0.012(4) 0.044(5)
F4 0.040(3) 0.153(6) 0.052(3) 0.028(3) -0.002(2) -0.015(3)
B1 0.031(4) 0.049(5) 0.040(5) 0.013(4) 0.009(3) -0.001(4)
F5 0.037(3) 0.046(3) 0.040(3) 0.000 0.017(2) 0.000
F6 0.028(3) 0.157(7) 0.038(3) 0.000 0.008(3) 0.000
F7 0.097(4) 0.113(5) 0.119(5) -0.069(4) 0.066(4) -0.060(4)
B2 0.019(4) 0.032(5) 0.023(5) 0.000 0.003(3) 0.000
F8 0.033(8) 0.024(8) 0.022(7) -0.006(15) 0.003(6) 0.009(15)
F9 0.039(9) 0.037(10) 0.036(8) -0.004(8) 0.002(8) -0.023(8)
F10 0.030(4) 0.014(10) 0.039(4) 0.007(5) 0.022(3) 0.000(5)
F11 0.038(10) 0.027(8) 0.033(8) 0.006(7) 0.012(9) 0.013(9)
B3 0.027(6) 0.024(7) 0.019(6) -0.005(11) 0.006(5) -0.002(11)
F8A 0.036(18) 0.026(18) 0.029(17) 0.00(2) -0.001(15) 0.01(2)
F9A 0.022(13) 0.029(12) 0.036(13) -0.007(11) -0.003(12) -0.001(11)
F10A 0.040(13) 0.054(14) 0.029(12) -0.005(11) 0.014(10) -0.015(11)
F11A 0.030(4) 0.014(10) 0.039(4) 0.007(5) 0.022(3) 0.000(5)
B3A 0.027(10) 0.025(10) 0.020(10) 0.000(12) 0.007(9) 0.000(12)
N1D 0.096(8) 0.049(6) 0.062(7) 0.000 0.045(6) 0.000
C2D 0.047(6) 0.042(6) 0.052(6) 0.000 0.022(5) 0.000
C3D 0.084(9) 0.075(9) 0.055(8) 0.000 0.046(7) 0.000
Co1 0.0194(3) 0.0167(3) 0.0215(4) -0.0027(4) 0.0032(2) -0.0013(4)
O1W 0.081(7) 0.118(9) 0.087(8) 0.000 0.038(6) 0.000

loop_
_atom_type_symbol
_atom_type_description
_atom_type_scat_dispersion_real
_atom_type_scat_dispersion_imag
_atom_type_scat_source
C C 0.0033 0.0016 'International Tables Vol C Tables 4.2.6.8 and 6.1.1.4'
H H 0.0000 0.0000 'International Tables Vol C Tables 4.2.6.8 and 6.1.1.4'
N N 0.0061 0.0033 'International Tables Vol C Tables 4.2.6.8 and 6.1.1.4'
F F 0.0171 0.0103 'International Tables Vol C Tables 4.2.6.8 and 6.1.1.4'
Co Co 0.3494 0.9721 'International Tables Vol C Tables 4.2.6.8 and 6.1.1.4'
B B 0.0013 0.0007 'International Tables Vol C Tables 4.2.6.8 and 6.1.1.4'
O O 0.0106 0.0060 'International Tables Vol C Tables 4.2.6.8 and 6.1.1.4'

loop_
_geom_angle_atom_site_label_1
_geom_angle_atom_site_label_2
_geom_angle_atom_site_label_3
_geom_angle
_geom_angle_site_symmetry_1
_geom_angle_site_symmetry_3
N1 C100 C101 122.9(6) . .
N1 C100 H100 118.6 . .
C101 C100 H100 118.6 . .
C102 C101 C100 119.3(6) . .
C102 C101 H101 120.3 . .
C100 C101 H101 120.3 . .
C101 C102 C103 118.6(6) . .
C101 C102 H102 120.7 . .
C103 C102 H102 120.7 . .
C104 C103 C102 118.3(6) . .
C104 C103 H103 120.8 . .
C102 C103 H103 120.8 . .
N1 C104 C103 123.1(6) . .
N1 C104 C105 115.0(5) . .
C103 C104 C105 121.9(5) . .
N2 C105 C104 119.6(5) . .
N2 C105 H105 120.2 . .
C104 C105 H105 120.2 . .
N2 C106 C107 108.2(5) . .
N2 C106 H10A 110.0 . .
C107 C106 H10A 110.0 . .
N2 C106 H10B 110.0 . .
C107 C106 H10B 110.0 . .
H10A C106 H10B 108.4 . .
C106 C107 C106 114.6(7) . 2
C106 C107 H10C 108.6 . .
C106 C107 H10C 108.6 2 .
C106 C107 H10D 108.6 . .
C106 C107 H10D 108.6 2 .
H10C C107 H10D 107.6 . .
N5 C120 C121 122.1(6) . .
N5 C120 C125 115.6(5) . .
C121 C120 C125 122.2(6) . .
C122 C121 C120 119.2(7) . .
C122 C121 H121 120.4 . .
C120 C121 H121 120.4 . .
C121 C122 C123 118.6(6) . .
C121 C122 H122 120.7 . .
C123 C122 H122 120.7 . .
C122 C123 C124 119.4(6) . .
C122 C123 H123 120.3 . .
C124 C123 H123 120.3 . .
N5 C124 C123 122.2(6) . .
N5 C124 H124 118.9 . .
C123 C124 H124 118.9 . .
N6 C125 C120 120.1(6) . .
N6 C125 H125 120.0 . .
C120 C125 H125 120.0 . .
N6 C126 C160 109.3(5) . .
N6 C126 H12A 109.8 . .
C160 C126 H12A 109.8 . .
N6 C126 H12B 109.8 . .
C160 C126 H12B 109.8 . .
H12A C126 H12B 108.3 . .
N7 C140 C141 122.9(6) . .
N7 C140 H140 118.5 . .
C141 C140 H140 118.5 . .
C142 C141 C140 118.7(6) . .
C142 C141 H141 120.7 . .
C140 C141 H141 120.7 . .
C141 C142 C143 119.0(6) . .
C141 C142 H142 120.5 . .
C143 C142 H142 120.5 . .
C145 C143 C142 119.2(6) . .
C145 C143 H143 120.4 . .
C142 C143 H143 120.4 . .
N7 C145 C143 122.4(5) . .
N7 C145 C146 115.0(5) . .
C143 C145 C146 122.6(5) . .
N8 C146 C145 119.9(5) . .
N8 C146 H146 120.1 . .
C145 C146 H146 120.1 . .
N8 C147 C150 107.6(5) . .
N8 C147 H14A 110.2 . .
C150 C147 H14A 110.2 . .
N8 C147 H14B 110.2 . .
C150 C147 H14B 110.2 . .
H14A C147 H14B 108.5 . .
C147 C150 C147 113.4(6) . 2
C147 C150 H15A 108.9 . .
C147 C150 H15A 108.9 2 .
C147 C150 H15B 108.9 . .
C147 C150 H15B 108.9 2 .
H15A C150 H15B 107.7 . .
C126 C160 C126 112.6(7) . 2
C126 C160 H16A 109.1 . .
C126 C160 H16A 109.1 2 .
C126 C160 H16B 109.1 . .
C126 C160 H16B 109.1 2 .
H16A C160 H16B 107.8 . .
C100 N1 C104 117.8(5) . .
C100 N1 Co1 128.9(4) . .
C104 N1 Co1 113.3(4) . .
C105 N2 C106 117.1(5) . .
C105 N2 Co1 114.2(4) . .
C106 N2 Co1 128.4(4) . .
C124 N5 C120 118.3(5) . .
C124 N5 Co1 127.9(4) . .
C120 N5 Co1 113.4(4) . .
C125 N6 C126 117.1(5) . .
C125 N6 Co1 113.2(4) . .
C126 N6 Co1 129.4(4) . .
C140 N7 C145 117.9(5) . .
C140 N7 Co1 128.3(4) . .
C145 N7 Co1 113.4(4) . .
C146 N8 C147 118.1(5) . .
C146 N8 Co1 114.3(4) . .
C147 N8 Co1 127.6(3) . .
N20 C200 C201 178.7(13) . .
C200 C201 H20A 109.7 . .
C200 C201 H20B 109.1 . .
H20A C201 H20B 109.5 . .
C200 C201 H20C 109.6 . .
H20A C201 H20C 109.5 . .
H20B C201 H20C 109.5 . .
N21 C202 C203 176.6(13) . .
C202 C203 H20D 109.4 . .
C202 C203 H20E 109.5 . .
H20D C203 H20E 109.5 . .
C202 C203 H20F 109.5 . .
H20D C203 H20F 109.5 . .
H20E C203 H20F 109.5 . .
F2 B1 F4 111.7(8) . .
F2 B1 F3 103.0(8) . .
F4 B1 F3 107.1(7) . .
F2 B1 F1 110.3(7) . .
F4 B1 F1 112.7(6) . .
F3 B1 F1 111.5(8) . .
F6 B2 F7 108.9(6) . 2
F6 B2 F7 108.9(6) . .
F7 B2 F7 104.8(9) 2 .
F6 B2 F5 113.7(8) . .
F7 B2 F5 110.1(5) 2 .
F7 B2 F5 110.1(5) . .
F10 B3 F8 110.1(7) . .
F10 B3 F11 108.9(8) . .
F8 B3 F11 109.6(8) . .
F10 B3 F9 108.9(8) . .
F8 B3 F9 109.7(8) . .
F11 B3 F9 109.6(8) . .
F9A B3A F10A 113(3) . .
F9A B3A F8A 110.5(11) . .
F10A B3A F8A 110.6(11) . .
F9A B3A F11A 108(2) . .
F10A B3A F11A 104(2) . .
F8A B3A F11A 110.3(11) . .
N1D C2D C3D 179.7(14) . .
C2D C3D H3D1 109.5 . .
C2D C3D H3D2 109.5 . .
H3D1 C3D H3D2 109.5 . .
C2D C3D H3D3 109.5 . .
H3D1 C3D H3D3 112.7 . .
H3D2 C3D H3D3 106.2 . .
N2 Co1 N8 102.99(18) . .
N2 Co1 N7 173.68(19) . .
N8 Co1 N7 77.00(18) . .
N2 Co1 N1 77.53(18) . .
N8 Co1 N1 88.59(17) . .
N7 Co1 N1 96.16(18) . .
N2 Co1 N5 87.67(18) . .
N8 Co1 N5 169.27(18) . .
N7 Co1 N5 92.53(18) . .
N1 Co1 N5 94.95(18) . .
N2 Co1 N6 100.83(18) . .
N8 Co1 N6 99.54(17) . .
N7 Co1 N6 85.36(18) . .
N1 Co1 N6 171.86(18) . .
N5 Co1 N6 76.98(18) . .

loop_
_geom_bond_atom_site_label_1
_geom_bond_atom_site_label_2
_geom_bond_distance
_geom_bond_site_symmetry_2
C100 N1 1.339(8) .
C100 C101 1.391(9) .
C100 H100 0.9500 .
C101 C102 1.389(10) .
C101 H101 0.9500 .
C102 C103 1.404(9) .
C102 H102 0.9500 .
C103 C104 1.389(8) .
C103 H103 0.9500 .
C104 N1 1.361(7) .
C104 C105 1.479(8) .
C105 N2 1.279(7) .
C105 H105 0.9500 .
C106 N2 1.489(7) .
C106 C107 1.529(7) .
C106 H10A 0.9900 .
C106 H10B 0.9900 .
C107 C106 1.529(7) 2
C107 H10C 0.9900 .
C107 H10D 0.9900 .
C120 N5 1.352(8) .
C120 C121 1.382(9) .
C120 C125 1.459(8) .
C121 C122 1.374(10) .
C121 H121 0.9500 .
C122 C123 1.382(10) .
C122 H122 0.9500 .
C123 C124 1.386(9) .
C123 H123 0.9500 .
C124 N5 1.329(8) .
C124 H124 0.9500 .
C125 N6 1.286(7) .
C125 H125 0.9500 .
C126 N6 1.465(7) .
C126 C160 1.528(7) .
C126 H12A 0.9900 .
C126 H12B 0.9900 .
C140 N7 1.338(7) .
C140 C141 1.399(9) .
C140 H140 0.9500 .
C141 C142 1.382(10) .
C141 H141 0.9500 .
C142 C143 1.394(9) .
C142 H142 0.9500 .
C143 C145 1.382(8) .
C143 H143 0.9500 .
C145 N7 1.363(7) .
C145 C146 1.456(8) .
C146 N8 1.279(7) .
C146 H146 0.9500 .
C147 N8 1.480(7) .
C147 C150 1.529(7) .
C147 H14A 0.9900 .
C147 H14B 0.9900 .
C150 C147 1.529(7) 2
C150 H15A 0.9900 .
C150 H15B 0.9900 .
C160 C126 1.528(7) 2
C160 H16A 0.9900 .
C160 H16B 0.9900 .
N1 Co1 2.154(5) .
N2 Co1 2.140(5) .
N5 Co1 2.156(5) .
N6 Co1 2.165(5) .
N7 Co1 2.151(4) .
N8 Co1 2.147(5) .
N20 C200 1.123(13) .
C200 C201 1.456(18) .
C201 H20A 0.9600 .
C201 H20B 0.9600 .
C201 H20C 0.9600 .
N21 C202 1.121(11) .
C202 C203 1.445(13) .
C203 H20D 0.9600 .
C203 H20E 0.9600 .
C203 H20F 0.9600 .
F1 B1 1.380(8) .
F2 B1 1.342(10) .
F3 B1 1.379(11) .
F4 B1 1.366(9) .
F5 B2 1.401(11) .
F6 B2 1.342(12) .
F7 B2 1.379(8) .
B2 F7 1.379(8) 2
F8 B3 1.399(9) .
F9 B3 1.401(10) .
F10 B3 1.397(9) .
F11 B3 1.400(10) .
F8A B3A 1.393(11) .
F9A B3A 1.393(11) .
F10A B3A 1.393(11) .
F11A B3A 1.394(11) .
N1D C2D 1.125(11) .
C2D C3D 1.448(12) .
C3D H3D1 0.9800 .
C3D H3D2 0.9800 .
C3D H3D3 0.9779 .

loop_
_geom_torsion_atom_site_label_1
_geom_torsion_atom_site_label_2
_geom_torsion_atom_site_label_3
_geom_torsion_atom_site_label_4
_geom_torsion
_geom_torsion_site_symmetry_4
N1 C100 C101 C102 0.0(10) .
C100 C101 C102 C103 -0.2(10) .
C101 C102 C103 C104 0.1(9) .
C102 C103 C104 N1 0.2(9) .
C102 C103 C104 C105 -180.0(6) .
N1 C104 C105 N2 3.2(8) .
C103 C104 C105 N2 -176.6(6) .
N2 C106 C107 C106 -170.2(4) 2
N5 C120 C121 C122 -3.3(10) .
C125 C120 C121 C122 178.8(6) .
C120 C121 C122 C123 1.2(10) .
C121 C122 C123 C124 1.0(11) .
C122 C123 C124 N5 -1.3(10) .
N5 C120 C125 N6 -0.2(8) .
C121 C120 C125 N6 177.9(6) .
N7 C140 C141 C142 0.8(11) .
C140 C141 C142 C143 -0.8(11) .
C141 C142 C143 C145 0.6(11) .
C142 C143 C145 N7 -0.4(10) .
C142 C143 C145 C146 -179.1(6) .
N7 C145 C146 N8 6.0(8) .
C143 C145 C146 N8 -175.2(6) .
N8 C147 C150 C147 -171.4(4) 2
N6 C126 C160 C126 -172.6(4) 2
C101 C100 N1 C104 0.3(9) .
C101 C100 N1 Co1 177.7(5) .
C103 C104 N1 C100 -0.4(9) .
C105 C104 N1 C100 179.8(5) .
C103 C104 N1 Co1 -178.2(5) .
C105 C104 N1 Co1 2.0(6) .
C104 C105 N2 C106 179.4(5) .
C104 C105 N2 Co1 -6.8(7) .
C107 C106 N2 C105 -91.7(6) .
C107 C106 N2 Co1 95.5(6) .
C123 C124 N5 C120 -0.6(9) .
C123 C124 N5 Co1 172.8(5) .
C121 C120 N5 C124 2.9(9) .
C125 C120 N5 C124 -179.0(5) .
C121 C120 N5 Co1 -171.4(5) .
C125 C120 N5 Co1 6.7(6) .
C120 C125 N6 C126 179.7(5) .
C120 C125 N6 Co1 -6.4(7) .
C160 C126 N6 C125 -97.7(6) .
C160 C126 N6 Co1 89.5(6) .
C141 C140 N7 C145 -0.6(10) .
C141 C140 N7 Co1 -173.2(5) .
C143 C145 N7 C140 0.4(9) .
C146 C145 N7 C140 179.2(6) .
C143 C145 N7 Co1 174.1(5) .
C146 C145 N7 Co1 -7.2(6) .
C145 C146 N8 C147 178.9(5) .
C145 C146 N8 Co1 -1.5(7) .
C150 C147 N8 C146 -84.4(6) .
C150 C147 N8 Co1 96.1(5) .
